data_7233055
loop_
_publ_author_name
'Seiler, Vanessa Kristina'
'Robeyns, Koen'
'Tumanov, Nikolay'
'Cin\<ci\'c, Dominik'
'Wouters, Johan'
'Champagne, Benoit'
'Leyssens, Tom'

_publ_section_title
;
 A coloring tool for spiropyrans: solid state metal--organic complexation
 versus salification
;
_journal_issue 33
_journal_name_full CrystEngComm
_journal_page_first 4925
_journal_paper_doi 10.1039/C9CE00805E
_journal_volume 21
_journal_year 2019
_chemical_formula_moiety 'C19 H20 N O, Cl3 H2 O Zn'
_chemical_formula_sum 'C19 H22 Cl3 N O2 Zn'
_chemical_formula_weight 468.09
_space_group_crystal_system monoclinic
_space_group_IT_number 14
_space_group_name_Hall '-P 2yn'
_space_group_name_H-M_alt 'P 1 21/n 1'
_symmetry_space_group_name_Hall '-P 2yn'
_symmetry_space_group_name_H-M 'P 1 21/n 1'
_atom_sites_solution_hydrogens mixed
_audit_creation_method SHELXL-2014/7
_audit_update_record
;
2019-01-18 deposited with the CCDC.    2019-07-09 downloaded from the CCDC.
;
_cell_angle_alpha 90
_cell_angle_beta 97.748(7)
_cell_angle_gamma 90
_cell_formula_units_Z 4
_cell_length_a 8.2890(5)
_cell_length_b 21.5395(16)
_cell_length_c 12.2257(11)
_cell_measurement_reflns_used 1992
_cell_measurement_temperature 297(2)
_cell_measurement_theta_max 21.3580
_cell_measurement_theta_min 2.9580
_cell_volume 2162.9(3)
_computing_cell_refinement
;
CrysAlisPro, Agilent Technologies,
Version 1.171.37.35 (release 13-08-2014 CrysAlis171 .NET)
(compiled Aug 13 2014,18:06:01)
;
_computing_data_collection MAR
_computing_data_reduction
;
CrysAlisPro, Agilent Technologies,
Version 1.171.37.35 (release 13-08-2014 CrysAlis171 .NET)
(compiled Aug 13 2014,18:06:01)
;
_computing_molecular_graphics 'MERCURY (Macrae et al., 2008)'
_computing_publication_material
;

'MERCURY (Macrae et al., 2008), Platon (Spek, 2009)'



;
_computing_structure_refinement 'SHELXL-2014/7 (Sheldrick, 2014)'
_computing_structure_solution 'SHELXT (Sheldrick, 2015)'
_diffrn_ambient_temperature 297(2)
_diffrn_measured_fraction_theta_full 0.992
_diffrn_measured_fraction_theta_max 0.992
_diffrn_measurement_device_type 'MAR345 image plate'
_diffrn_measurement_method '120 images, \D\F 1.5\% '
_diffrn_radiation_monochromator 'Xenocs Fox3D mirror'
_diffrn_radiation_type MoK\a
_diffrn_radiation_wavelength 0.71073
_diffrn_reflns_av_R_equivalents 0.0820
_diffrn_reflns_av_unetI/netI 0.0801
_diffrn_reflns_Laue_measured_fraction_full 0.992
_diffrn_reflns_Laue_measured_fraction_max 0.992
_diffrn_reflns_limit_h_max 8
_diffrn_reflns_limit_h_min -8
_diffrn_reflns_limit_k_max 21
_diffrn_reflns_limit_k_min -21
_diffrn_reflns_limit_l_max 12
_diffrn_reflns_limit_l_min -12
_diffrn_reflns_number 7367
_diffrn_reflns_point_group_measured_fraction_full 0.992
_diffrn_reflns_point_group_measured_fraction_max 0.992
_diffrn_reflns_theta_full 20.806
_diffrn_reflns_theta_max 20.806
_diffrn_reflns_theta_min 2.958
_diffrn_source 'Rigaku UltraX 18 rotating anode'
_exptl_absorpt_coefficient_mu 1.519
_exptl_absorpt_correction_T_max 1.00000
_exptl_absorpt_correction_T_min 0.93477
_exptl_absorpt_correction_type multi-scan
_exptl_absorpt_process_details
;
CrysAlisPro, Agilent Technologies,
Version 1.171.37.35 (release 13-08-2014 CrysAlis171 .NET)
(compiled Aug 13 2014,18:06:01)
Empirical absorption correction using spherical harmonics,
 implemented in SCALE3 ABSPACK scaling algorithm.
;
_exptl_crystal_colour yellow
_exptl_crystal_density_diffrn 1.438
_exptl_crystal_description fragment
_exptl_crystal_F_000 960
_exptl_crystal_recrystallization_method 'Re-crystallisation from solvent: ethanol'
_exptl_crystal_size_max 0.120
_exptl_crystal_size_mid 0.090
_exptl_crystal_size_min 0.090
_refine_diff_density_max 0.366
_refine_diff_density_min -0.253
_refine_diff_density_rms 0.061
_refine_ls_extinction_method none
_refine_ls_goodness_of_fit_ref 1.084
_refine_ls_hydrogen_treatment constr
_refine_ls_matrix_type full
_refine_ls_number_parameters 241
_refine_ls_number_reflns 2246
_refine_ls_number_restraints 0
_refine_ls_restrained_S_all 1.084
_refine_ls_R_factor_all 0.1045
_refine_ls_R_factor_gt 0.0651
_refine_ls_shift/su_max 0.000
_refine_ls_shift/su_mean 0.000
_refine_ls_structure_factor_coef Fsqd
_refine_ls_weighting_details 'w=1/[\s^2^(Fo^2^)+(0.0380P)^2^+2.9912P] where P=(Fo^2^+2Fc^2^)/3'
_refine_ls_weighting_scheme calc
_refine_ls_wR_factor_gt 0.1083
_refine_ls_wR_factor_ref 0.1217
_reflns_Friedel_coverage 0.000
_reflns_number_gt 1645
_reflns_number_total 2246
_reflns_threshold_expression 'I > 2\s(I)'
_cod_data_source_file c9ce00805e2.cif
_cod_data_source_block vs_27-1d3
_cod_depositor_comments 'Adding full bibliography for 7233050--7233066.cif.'
_cod_database_code 7233055
_shelx_shelxl_version_number 2014/7
_shelx_space_group_comment
;
The symmetry employed for this shelxl refinement is uniquely defined
by the following loop, which should always be used as a source of
symmetry information in preference to the above space-group names.
They are only intended as comments.
;
_shelx_estimated_absorpt_t_min 0.839
_shelx_estimated_absorpt_t_max 0.875

loop_
_space_group_symop_operation_xyz
'x, y, z'
'-x+1/2, y+1/2, -z+1/2'
'-x, -y, -z'
'x-1/2, -y-1/2, z-1/2'

loop_
_atom_site_label
_atom_site_type_symbol
_atom_site_fract_x
_atom_site_fract_y
_atom_site_fract_z
_atom_site_U_iso_or_equiv
_atom_site_adp_type
_atom_site_occupancy
_atom_site_site_symmetry_order
_atom_site_calc_flag
_atom_site_refinement_flags_posn
_atom_site_refinement_flags_adp
C1 C 0.8369(10) 0.9420(4) 0.2452(8) 0.072(3) Uani 1 1 d . .
H1A H 0.9176 0.9281 0.2015 0.108 Uiso 1 1 calc R U
H1B H 0.8519 0.9855 0.2607 0.108 Uiso 1 1 calc R U
H1C H 0.7303 0.9353 0.2055 0.108 Uiso 1 1 calc R U
N2 N 0.8532(8) 0.9074(3) 0.3488(5) 0.0490(18) Uani 1 1 d . .
C3 C 0.9957(10) 0.9116(4) 0.4280(8) 0.049(2) Uani 1 1 d . .
C4 C 1.1336(12) 0.9451(4) 0.4204(9) 0.068(3) Uani 1 1 d . .
H4 H 1.1444 0.9697 0.3594 0.081 Uiso 1 1 calc R U
C5 C 1.2553(12) 0.9405(5) 0.5079(12) 0.085(3) Uani 1 1 d . .
H5 H 1.3518 0.9621 0.5058 0.102 Uiso 1 1 calc R U
C6 C 1.2381(13) 0.9045(6) 0.5985(10) 0.091(3) Uani 1 1 d . .
H6 H 1.3225 0.9021 0.6568 0.109 Uiso 1 1 calc R U
C7 C 1.0951(12) 0.8721(5) 0.6028(9) 0.078(3) Uani 1 1 d . .
H7 H 1.0814 0.8481 0.6642 0.093 Uiso 1 1 calc R U
C8 C 0.9745(10) 0.8759(4) 0.5152(8) 0.057(2) Uani 1 1 d . .
C9 C 0.8083(9) 0.8455(4) 0.4974(7) 0.046(2) Uani 1 1 d . .
C10 C 0.7059(9) 0.8691(4) 0.5834(7) 0.063(3) Uani 1 1 d . .
H10A H 0.6914 0.9132 0.5754 0.094 Uiso 1 1 calc R U
H10B H 0.7603 0.8600 0.6560 0.094 Uiso 1 1 calc R U
H10C H 0.6015 0.8490 0.5730 0.094 Uiso 1 1 calc R U
C11 C 0.8233(10) 0.7745(4) 0.4997(7) 0.070(3) Uani 1 1 d . .
H11A H 0.7167 0.7563 0.4876 0.105 Uiso 1 1 calc R U
H11B H 0.8781 0.7616 0.5702 0.105 Uiso 1 1 calc R U
H11C H 0.8846 0.7612 0.4427 0.105 Uiso 1 1 calc R U
C12 C 0.7438(10) 0.8704(3) 0.3842(7) 0.044(2) Uani 1 1 d . .
C13 C 0.5903(10) 0.8588(4) 0.3205(7) 0.050(2) Uani 1 1 d . .
H13 H 0.5688 0.8777 0.2517 0.060 Uiso 1 1 calc R U
C14 C 0.4749(10) 0.8226(4) 0.3530(7) 0.050(2) Uani 1 1 d . .
H14 H 0.4995 0.8035 0.4214 0.060 Uiso 1 1 calc R U
C15 C 0.3150(10) 0.8100(4) 0.2928(7) 0.046(2) Uani 1 1 d . .
C16 C 0.2482(11) 0.8438(4) 0.2017(8) 0.057(2) Uani 1 1 d . .
H16 H 0.3064 0.8770 0.1779 0.068 Uiso 1 1 calc R U
C17 C 0.1001(12) 0.8298(5) 0.1465(7) 0.067(3) Uani 1 1 d . .
H17 H 0.0586 0.8526 0.0844 0.081 Uiso 1 1 calc R U
C18 C 0.0111(10) 0.7818(5) 0.1823(8) 0.060(3) Uani 1 1 d . .
H18 H -0.0909 0.7721 0.1447 0.072 Uiso 1 1 calc R U
C19 C 0.0729(11) 0.7483(4) 0.2734(8) 0.056(2) Uani 1 1 d . .
H19 H 0.0128 0.7159 0.2978 0.067 Uiso 1 1 calc R U
C20 C 0.2236(11) 0.7623(4) 0.3287(7) 0.051(2) Uani 1 1 d . .
O21 O 0.2859(7) 0.7311(3) 0.4213(5) 0.0723(19) Uani 1 1 d . .
H21 H 0.2204 0.7047 0.4356 0.108 Uiso 1 1 calc R U
Zn31 Zn 0.20195(11) 0.54609(4) 0.39765(8) 0.0530(4) Uani 1 1 d . .
Cl32 Cl 0.4498(2) 0.57827(11) 0.3746(2) 0.0672(7) Uani 1 1 d . .
Cl33 Cl 0.0647(3) 0.61771(10) 0.4836(2) 0.0735(8) Uani 1 1 d . .
Cl34 Cl 0.0607(3) 0.50627(11) 0.2487(2) 0.0745(8) Uani 1 1 d . .
O35 O 0.2325(7) 0.4760(3) 0.5076(6) 0.0743(18) Uani 1 1 d G .
H35A H 0.3154 0.4616 0.5425 0.111 Uiso 1 1 d G U
H35B H 0.1598 0.4523 0.5202 0.111 Uiso 1 1 d G U

loop_
_atom_site_aniso_label
_atom_site_aniso_U_11
_atom_site_aniso_U_22
_atom_site_aniso_U_33
_atom_site_aniso_U_23
_atom_site_aniso_U_13
_atom_site_aniso_U_12
C1 0.075(6) 0.064(6) 0.081(8) 0.022(6) 0.031(5) -0.002(5)
N2 0.058(5) 0.045(4) 0.048(5) 0.003(4) 0.020(4) 0.001(4)
C3 0.039(6) 0.049(6) 0.061(7) 0.002(5) 0.012(5) 0.004(5)
C4 0.061(6) 0.061(6) 0.083(8) -0.008(6) 0.021(6) -0.006(6)
C5 0.049(6) 0.085(8) 0.124(11) -0.013(8) 0.018(8) -0.018(6)
C6 0.072(8) 0.112(10) 0.084(9) -0.019(8) -0.003(7) 0.011(7)
C7 0.053(6) 0.103(8) 0.080(8) 0.004(6) 0.021(6) -0.009(6)
C8 0.048(6) 0.059(6) 0.064(7) -0.003(6) 0.012(6) 0.002(5)
C9 0.046(5) 0.048(5) 0.049(6) 0.001(4) 0.020(5) -0.005(4)
C10 0.063(6) 0.071(6) 0.056(6) -0.008(5) 0.015(5) -0.005(5)
C11 0.072(6) 0.056(6) 0.084(8) 0.007(5) 0.019(5) 0.004(5)
C12 0.048(5) 0.036(5) 0.051(6) 0.001(5) 0.020(5) 0.000(4)
C13 0.048(5) 0.052(6) 0.052(6) 0.002(5) 0.012(5) 0.001(5)
C14 0.056(6) 0.054(6) 0.043(6) 0.004(4) 0.017(5) 0.005(5)
C15 0.046(5) 0.043(5) 0.049(6) -0.001(5) 0.013(5) -0.001(5)
C16 0.066(6) 0.043(6) 0.063(7) 0.006(5) 0.014(5) 0.005(5)
C17 0.066(7) 0.080(8) 0.054(7) 0.006(6) 0.001(6) 0.016(6)
C18 0.045(5) 0.081(7) 0.052(7) -0.017(6) -0.002(5) -0.004(5)
C19 0.057(6) 0.063(6) 0.049(7) 0.002(5) 0.010(5) -0.002(5)
C20 0.055(6) 0.055(6) 0.040(6) -0.001(5) -0.006(5) 0.003(5)
O21 0.072(4) 0.071(4) 0.068(5) 0.022(4) -0.012(3) -0.023(3)
Zn31 0.0460(6) 0.0528(6) 0.0606(7) 0.0053(6) 0.0090(5) 0.0010(5)
Cl32 0.0430(12) 0.0819(17) 0.0767(18) 0.0128(13) 0.0083(12) -0.0013(12)
Cl33 0.0745(15) 0.0550(15) 0.100(2) 0.0033(14) 0.0440(14) 0.0030(12)
Cl34 0.0703(15) 0.0745(17) 0.0743(19) 0.0044(14) -0.0064(13) -0.0141(13)
O35 0.054(3) 0.074(4) 0.094(5) 0.029(4) 0.005(4) -0.002(3)

loop_
_atom_type_symbol
_atom_type_description
_atom_type_scat_dispersion_real
_atom_type_scat_dispersion_imag
_atom_type_scat_source
C C 0.0033 0.0016 'International Tables Vol C Tables 4.2.6.8 and 6.1.1.4'
H H 0.0000 0.0000 'International Tables Vol C Tables 4.2.6.8 and 6.1.1.4'
N N 0.0061 0.0033 'International Tables Vol C Tables 4.2.6.8 and 6.1.1.4'
O O 0.0106 0.0060 'International Tables Vol C Tables 4.2.6.8 and 6.1.1.4'
Zn Zn 0.2839 1.4301 'International Tables Vol C Tables 4.2.6.8 and 6.1.1.4'
Cl Cl 0.1484 0.1585 'International Tables Vol C Tables 4.2.6.8 and 6.1.1.4'

loop_
_geom_angle_atom_site_label_1
_geom_angle_atom_site_label_2
_geom_angle_atom_site_label_3
_geom_angle
N2 C1 H1A 109.5
N2 C1 H1B 109.5
H1A C1 H1B 109.5
N2 C1 H1C 109.5
H1A C1 H1C 109.5
H1B C1 H1C 109.5
C12 N2 C3 110.9(7)
C12 N2 C1 127.1(7)
C3 N2 C1 121.9(7)
C8 C3 C4 123.7(9)
C8 C3 N2 108.6(8)
C4 C3 N2 127.7(9)
C3 C4 C5 116.3(9)
C3 C4 H4 121.8
C5 C4 H4 121.8
C4 C5 C6 121.6(10)
C4 C5 H5 119.2
C6 C5 H5 119.2
C5 C6 C7 119.8(10)
C5 C6 H6 120.1
C7 C6 H6 120.1
C8 C7 C6 118.6(10)
C8 C7 H7 120.7
C6 C7 H7 120.7
C3 C8 C7 119.8(9)
C3 C8 C9 110.3(8)
C7 C8 C9 129.9(9)
C12 C9 C8 100.4(6)
C12 C9 C10 110.6(6)
C8 C9 C10 109.7(7)
C12 C9 C11 112.9(7)
C8 C9 C11 111.0(7)
C10 C9 C11 111.8(7)
C9 C10 H10A 109.5
C9 C10 H10B 109.5
H10A C10 H10B 109.5
C9 C10 H10C 109.5
H10A C10 H10C 109.5
H10B C10 H10C 109.5
C9 C11 H11A 109.5
C9 C11 H11B 109.5
H11A C11 H11B 109.5
C9 C11 H11C 109.5
H11A C11 H11C 109.5
H11B C11 H11C 109.5
N2 C12 C13 121.9(8)
N2 C12 C9 109.8(7)
C13 C12 C9 128.2(7)
C14 C13 C12 124.3(8)
C14 C13 H13 117.8
C12 C13 H13 117.8
C13 C14 C15 126.9(8)
C13 C14 H14 116.5
C15 C14 H14 116.5
C20 C15 C16 118.0(8)
C20 C15 C14 118.7(8)
C16 C15 C14 123.2(8)
C17 C16 C15 121.5(8)
C17 C16 H16 119.3
C15 C16 H16 119.3
C16 C17 C18 119.9(9)
C16 C17 H17 120.1
C18 C17 H17 120.1
C19 C18 C17 119.9(8)
C19 C18 H18 120.1
C17 C18 H18 120.1
C18 C19 C20 120.1(8)
C18 C19 H19 120.0
C20 C19 H19 120.0
O21 C20 C19 121.3(8)
O21 C20 C15 118.0(8)
C19 C20 C15 120.7(8)
C20 O21 H21 109.5
O35 Zn31 Cl34 105.4(2)
O35 Zn31 Cl32 106.46(18)
Cl34 Zn31 Cl32 114.45(10)
O35 Zn31 Cl33 103.1(2)
Cl34 Zn31 Cl33 113.96(10)
Cl32 Zn31 Cl33 112.23(9)
Zn31 O35 H35A 130.8
Zn31 O35 H35B 124.3
H35A O35 H35B 104.5

loop_
_geom_bond_atom_site_label_1
_geom_bond_atom_site_label_2
_geom_bond_distance
C1 N2 1.460(10)
C1 H1A 0.9600
C1 H1B 0.9600
C1 H1C 0.9600
N2 C12 1.323(9)
N2 C3 1.425(10)
C3 C8 1.344(11)
C3 C4 1.366(11)
C4 C5 1.370(13)
C4 H4 0.9300
C5 C6 1.375(13)
C5 H5 0.9300
C6 C7 1.383(12)
C6 H6 0.9300
C7 C8 1.366(11)
C7 H7 0.9300
C8 C9 1.515(11)
C9 C12 1.513(10)
C9 C10 1.525(10)
C9 C11 1.534(10)
C10 H10A 0.9600
C10 H10B 0.9600
C10 H10C 0.9600
C11 H11A 0.9600
C11 H11B 0.9600
C11 H11C 0.9600
C12 C13 1.421(10)
C13 C14 1.336(10)
C13 H13 0.9300
C14 C15 1.452(10)
C14 H14 0.9300
C15 C20 1.381(10)
C15 C16 1.383(10)
C16 C17 1.353(11)
C16 H16 0.9300
C17 C18 1.376(11)
C17 H17 0.9300
C18 C19 1.367(11)
C18 H18 0.9300
C19 C20 1.372(11)
C19 H19 0.9300
C20 O21 1.359(9)
O21 H21 0.8200
Zn31 O35 2.014(5)
Zn31 Cl34 2.202(2)
Zn31 Cl32 2.222(2)
Zn31 Cl33 2.258(2)
O35 H35A 0.8200
O35 H35B 0.8200

loop_
_geom_torsion_atom_site_label_1
_geom_torsion_atom_site_label_2
_geom_torsion_atom_site_label_3
_geom_torsion_atom_site_label_4
_geom_torsion
C12 N2 C3 C8 0.2(9)
C1 N2 C3 C8 178.7(7)
C12 N2 C3 C4 179.9(8)
C1 N2 C3 C4 -1.5(12)
C8 C3 C4 C5 0.7(13)
N2 C3 C4 C5 -179.0(8)
C3 C4 C5 C6 -0.7(15)
C4 C5 C6 C7 -0.1(16)
C5 C6 C7 C8 1.0(15)
C4 C3 C8 C7 0.2(14)
N2 C3 C8 C7 179.9(8)
C4 C3 C8 C9 179.7(7)
N2 C3 C8 C9 -0.5(9)
C6 C7 C8 C3 -1.0(14)
C6 C7 C8 C9 179.6(8)
C3 C8 C9 C12 0.7(9)
C7 C8 C9 C12 -179.9(9)
C3 C8 C9 C10 -115.8(8)
C7 C8 C9 C10 63.7(12)
C3 C8 C9 C11 120.2(8)
C7 C8 C9 C11 -60.3(12)
C3 N2 C12 C13 179.6(7)
C1 N2 C12 C13 1.2(12)
C3 N2 C12 C9 0.3(8)
C1 N2 C12 C9 -178.2(7)
C8 C9 C12 N2 -0.5(8)
C10 C9 C12 N2 115.2(7)
C11 C9 C12 N2 -118.8(7)
C8 C9 C12 C13 -179.9(7)
C10 C9 C12 C13 -64.1(10)
C11 C9 C12 C13 61.9(10)
N2 C12 C13 C14 -179.1(7)
C9 C12 C13 C14 0.2(13)
C12 C13 C14 C15 178.7(7)
C13 C14 C15 C20 167.7(8)
C13 C14 C15 C16 -13.2(13)
C20 C15 C16 C17 -2.2(12)
C14 C15 C16 C17 178.6(8)
C15 C16 C17 C18 1.5(13)
C16 C17 C18 C19 -0.3(14)
C17 C18 C19 C20 -0.2(13)
C18 C19 C20 O21 178.0(8)
C18 C19 C20 C15 -0.5(13)
C16 C15 C20 O21 -176.8(7)
C14 C15 C20 O21 2.4(11)
C16 C15 C20 C19 1.7(12)
C14 C15 C20 C19 -179.1(8)
